data_1569923
loop_
_publ_author_name
'Kalkuhl, Till L.'
'Qin, Lei'
'Zhao, Lili'
'Frenking, Gernot'
'Hadlington, Terrance J.'

_publ_section_title
;
 On the &#x3c3;-complex character of bis(gallyl)/digallane transition
 metal species.
;
_journal_issue 40
_journal_name_full 'Chemical science'
_journal_page_first 11088
_journal_page_last 11095
_journal_paper_doi 10.1039/d3sc03772j
_journal_volume 14
_journal_year 2023
_chemical_formula_moiety 'C31 H43 Cl2 Ga N P Si'
_chemical_formula_sum 'C31 H43 Cl2 Ga N P Si'
_chemical_formula_weight 629.34
_space_group_crystal_system triclinic
_space_group_IT_number 2
_space_group_name_Hall '-P 1'
_space_group_name_H-M_alt 'P -1'
_atom_sites_solution_hydrogens geom
_audit_creation_method SHELXL-2018/3
_audit_update_record
;
2023-05-30 deposited with the CCDC.	2023-09-22 downloaded from the CCDC.
;
_cell_angle_alpha 81.90(3)
_cell_angle_beta 84.70(3)
_cell_angle_gamma 67.40(3)
_cell_formula_units_Z 2
_cell_length_a 9.860(2)
_cell_length_b 9.920(2)
_cell_length_c 18.120(4)
_cell_measurement_reflns_used 2000
_cell_measurement_temperature 150(2)
_cell_measurement_theta_max 32.50
_cell_measurement_theta_min 1.92
_cell_volume 1618.5(7)
_computing_cell_refinement 'STOE X-AREA 1.76'
_computing_data_collection 'STOE X-AREA 1.76'
_computing_data_reduction 'STOE X-AREA 1.76'
_computing_structure_refinement 'SHELXL-2018/3 (Sheldrick, 2018)'
_computing_structure_solution 'SHELXT 2018/2 (Sheldrick, 2018)'
_diffrn_ambient_temperature 150(2)
_diffrn_detector Pilatus300K
_diffrn_detector_area_resol_mean 5.81
_diffrn_measured_fraction_theta_full 0.999
_diffrn_measured_fraction_theta_max 0.999
_diffrn_measurement_device_type 'STOE StadiVari'
_diffrn_measurement_method '\w scans'
_diffrn_radiation_collimation '0.6 mm diameter'
_diffrn_radiation_monochromator 'Graded multilayer mirror'
_diffrn_radiation_type 'Mo K\a'
_diffrn_radiation_wavelength 0.71073
_diffrn_reflns_av_R_equivalents 0.0242
_diffrn_reflns_av_unetI/netI 0.0306
_diffrn_reflns_Laue_measured_fraction_full 0.999
_diffrn_reflns_Laue_measured_fraction_max 0.999
_diffrn_reflns_limit_h_max 12
_diffrn_reflns_limit_h_min -11
_diffrn_reflns_limit_k_max 12
_diffrn_reflns_limit_k_min -12
_diffrn_reflns_limit_l_max 22
_diffrn_reflns_limit_l_min -22
_diffrn_reflns_number 21256
_diffrn_reflns_point_group_measured_fraction_full 0.999
_diffrn_reflns_point_group_measured_fraction_max 0.999
_diffrn_reflns_theta_full 25.242
_diffrn_reflns_theta_max 25.995
_diffrn_reflns_theta_min 2.239
_diffrn_source 'Genix 3D HF Mo'
_diffrn_source_current 1.000
_diffrn_source_power 0.050
_diffrn_source_voltage 50
_exptl_absorpt_coefficient_mu 1.122
_exptl_absorpt_correction_T_max 1.000
_exptl_absorpt_correction_T_min 0.691
_exptl_absorpt_correction_type empirical
_exptl_absorpt_process_details 'STOE X-AREA 1.76'
_exptl_crystal_colour colourless
_exptl_crystal_density_diffrn 1.291
_exptl_crystal_description block
_exptl_crystal_F_000 660
_exptl_crystal_size_max 0.32
_exptl_crystal_size_mid 0.24
_exptl_crystal_size_min 0.23
_refine_diff_density_max 0.611
_refine_diff_density_min -0.463
_refine_diff_density_rms 0.061
_refine_ls_extinction_method none
_refine_ls_goodness_of_fit_ref 1.074
_refine_ls_hydrogen_treatment constr
_refine_ls_matrix_type full
_refine_ls_number_parameters 342
_refine_ls_number_reflns 6369
_refine_ls_number_restraints 0
_refine_ls_restrained_S_all 1.074
_refine_ls_R_factor_all 0.0444
_refine_ls_R_factor_gt 0.0346
_refine_ls_shift/su_max 0.001
_refine_ls_shift/su_mean 0.000
_refine_ls_structure_factor_coef Fsqd
_refine_ls_weighting_details 'w=1/[\s^2^(Fo^2^)+(0.0578P)^2^+0.1503P] where P=(Fo^2^+2Fc^2^)/3'
_refine_ls_weighting_scheme calc
_refine_ls_wR_factor_gt 0.0929
_refine_ls_wR_factor_ref 0.0970
_reflns_Friedel_coverage 0.000
_reflns_number_gt 5298
_reflns_number_total 6369
_reflns_threshold_expression 'I > 2\s(I)'
_cod_data_source_file d3sc03772j2.cif
_cod_data_source_block compound_1
_cod_depositor_comments 'Adding full bibliography for 1569923--1569928.cif.'
_cod_database_code 1569923
_shelx_shelxl_version_number 2018/3
_shelx_space_group_comment
;
The symmetry employed for this shelxl refinement is uniquely defined
by the following loop, which should always be used as a source of
symmetry information in preference to the above space-group names.
They are only intended as comments.
;

loop_
_space_group_symop_operation_xyz
'x, y, z'
'-x, -y, -z'

loop_
_atom_site_label
_atom_site_type_symbol
_atom_site_fract_x
_atom_site_fract_y
_atom_site_fract_z
_atom_site_U_iso_or_equiv
_atom_site_adp_type
_atom_site_occupancy
_atom_site_site_symmetry_order
_atom_site_calc_flag
_atom_site_refinement_flags_posn
_atom_site_refinement_flags_adp
_atom_site_refinement_flags_occupancy
_atom_site_disorder_assembly
_atom_site_disorder_group
Ga1 Ga 0.47211(3) 0.64093(3) 0.31616(2) 0.02613(9) Uani 1 1 d . . . . .
Cl2 Cl 0.34498(6) 0.77598(7) 0.40167(4) 0.03619(15) Uani 1 1 d . . . . .
P1 P 0.73738(6) 0.53909(6) 0.32728(3) 0.02459(14) Uani 1 1 d . . . . .
Cl1 Cl 0.39528(7) 0.46016(7) 0.32212(4) 0.03944(16) Uani 1 1 d . . . . .
Si1 Si 0.63645(7) 0.64831(7) 0.16869(4) 0.02751(15) Uani 1 1 d . . . . .
N1 N 0.4807(2) 0.7424(2) 0.22076(11) 0.0263(4) Uani 1 1 d . . . . .
C1 C 0.3943(2) 0.8970(3) 0.20540(13) 0.0285(5) Uani 1 1 d . . . . .
C6 C 0.2668(2) 0.9409(3) 0.16375(13) 0.0327(5) Uani 1 1 d . . . . .
C2 C 0.4344(3) 1.0041(3) 0.23013(14) 0.0325(5) Uani 1 1 d . . . . .
C26 C 0.8244(2) 0.3411(2) 0.34607(13) 0.0274(5) Uani 1 1 d . . . . .
C19 C 0.7951(2) 0.5972(3) 0.23454(13) 0.0283(5) Uani 1 1 d . . . . .
H19A H 0.882336 0.516681 0.216379 0.034 Uiso 1 1 calc R U . . .
H19B H 0.822097 0.683161 0.235811 0.034 Uiso 1 1 calc R U . . .
C31 C 0.7599(3) 0.2683(3) 0.40024(14) 0.0327(5) Uani 1 1 d . . . . .
H31 H 0.667083 0.320809 0.422948 0.039 Uiso 1 1 calc R U . . .
C20 C 0.8086(2) 0.6123(2) 0.39412(13) 0.0267(5) Uani 1 1 d . . . . .
C13 C 0.6656(3) 0.7688(3) 0.08390(14) 0.0364(6) Uani 1 1 d . . . . .
H13 H 0.634068 0.869545 0.099453 0.044 Uiso 1 1 calc R U . . .
C25 C 0.7259(3) 0.6634(3) 0.45738(15) 0.0367(6) Uani 1 1 d . . . . .
H25 H 0.629583 0.662854 0.465484 0.044 Uiso 1 1 calc R U . . .
C10 C 0.2144(3) 0.8284(3) 0.14201(15) 0.0399(6) Uani 1 1 d . . . . .
H10 H 0.302941 0.736714 0.136327 0.048 Uiso 1 1 calc R U . . .
C28 C 1.0300(3) 0.1134(3) 0.33415(16) 0.0403(6) Uani 1 1 d . . . . .
H28 H 1.122613 0.060411 0.311431 0.048 Uiso 1 1 calc R U . . .
C21 C 0.9508(3) 0.6104(3) 0.38331(15) 0.0337(5) Uani 1 1 d . . . . .
H21 H 1.008286 0.574421 0.340105 0.040 Uiso 1 1 calc R U . . .
C7 C 0.5642(3) 0.9669(3) 0.27943(16) 0.0386(6) Uani 1 1 d . . . . .
H7 H 0.605772 0.857884 0.292682 0.046 Uiso 1 1 calc R U . . .
C30 C 0.8305(3) 0.1193(3) 0.42114(15) 0.0365(6) Uani 1 1 d . . . . .
H30 H 0.786466 0.069648 0.458323 0.044 Uiso 1 1 calc R U . . .
C29 C 0.9659(3) 0.0423(3) 0.38781(15) 0.0384(6) Uani 1 1 d . . . . .
H29 H 1.014257 -0.059997 0.402233 0.046 Uiso 1 1 calc R U . . .
C5 C 0.1880(3) 1.0915(3) 0.14546(14) 0.0390(6) Uani 1 1 d . . . . .
H5 H 0.102869 1.122232 0.116964 0.047 Uiso 1 1 calc R U . . .
C4 C 0.2301(3) 1.1963(3) 0.16752(15) 0.0420(7) Uani 1 1 d . . . . .
H4 H 0.175852 1.297744 0.153550 0.050 Uiso 1 1 calc R U . . .
C27 C 0.9596(3) 0.2630(3) 0.31303(15) 0.0365(6) Uani 1 1 d . . . . .
H27 H 1.004129 0.312069 0.275781 0.044 Uiso 1 1 calc R U . . .
C16 C 0.6418(3) 0.4623(3) 0.15164(15) 0.0370(6) Uani 1 1 d . . . . .
H16 H 0.651490 0.403559 0.201827 0.044 Uiso 1 1 calc R U . . .
C3 C 0.3517(3) 1.1528(3) 0.21003(16) 0.0398(6) Uani 1 1 d . . . . .
H3 H 0.379860 1.225146 0.225978 0.048 Uiso 1 1 calc R U . . .
C24 C 0.7831(3) 0.7156(3) 0.50903(16) 0.0432(7) Uani 1 1 d . . . . .
H24 H 0.725641 0.752214 0.552097 0.052 Uiso 1 1 calc R U . . .
C22 C 1.0088(3) 0.6606(3) 0.43532(16) 0.0392(6) Uani 1 1 d . . . . .
H22 H 1.106234 0.658471 0.428231 0.047 Uiso 1 1 calc R U . . .
C23 C 0.9239(3) 0.7140(3) 0.49761(16) 0.0414(6) Uani 1 1 d . . . . .
H23 H 0.963027 0.749946 0.532978 0.050 Uiso 1 1 calc R U . . .
C14 C 0.8270(3) 0.7256(4) 0.05722(17) 0.0550(8) Uani 1 1 d . . . . .
H14A H 0.861781 0.629700 0.038259 0.082 Uiso 1 1 calc R U . . .
H14B H 0.886216 0.719876 0.098985 0.082 Uiso 1 1 calc R U . . .
H14C H 0.836461 0.799614 0.017340 0.082 Uiso 1 1 calc R U . . .
C11 C 0.1148(3) 0.7911(4) 0.20427(17) 0.0507(7) Uani 1 1 d . . . . .
H11A H 0.165144 0.763372 0.251466 0.076 Uiso 1 1 calc R U . . .
H11B H 0.091914 0.708982 0.192441 0.076 Uiso 1 1 calc R U . . .
H11C H 0.023509 0.877031 0.208865 0.076 Uiso 1 1 calc R U . . .
C17 C 0.5041(3) 0.4595(3) 0.11941(17) 0.0465(7) Uani 1 1 d . . . . .
H17A H 0.488540 0.516168 0.069940 0.070 Uiso 1 1 calc R U . . .
H17B H 0.418378 0.502789 0.152568 0.070 Uiso 1 1 calc R U . . .
H17C H 0.517773 0.357606 0.115182 0.070 Uiso 1 1 calc R U . . .
C9 C 0.5189(3) 1.0376(3) 0.35254(17) 0.0476(7) Uani 1 1 d . . . . .
H9A H 0.489657 1.144330 0.341665 0.071 Uiso 1 1 calc R U . . .
H9B H 0.602048 0.998345 0.385495 0.071 Uiso 1 1 calc R U . . .
H9C H 0.435974 1.015167 0.377115 0.071 Uiso 1 1 calc R U . . .
C15 C 0.5696(3) 0.7830(4) 0.01921(15) 0.0481(7) Uani 1 1 d . . . . .
H15A H 0.584305 0.853066 -0.021474 0.072 Uiso 1 1 calc R U . . .
H15B H 0.466005 0.818258 0.036400 0.072 Uiso 1 1 calc R U . . .
H15C H 0.597145 0.686898 0.001301 0.072 Uiso 1 1 calc R U . . .
C8 C 0.6865(3) 1.0111(4) 0.23820(19) 0.0548(8) Uani 1 1 d . . . . .
H8A H 0.718655 0.962218 0.192737 0.082 Uiso 1 1 calc R U . . .
H8B H 0.769785 0.981425 0.270583 0.082 Uiso 1 1 calc R U . . .
H8C H 0.649110 1.117888 0.224923 0.082 Uiso 1 1 calc R U . . .
C18 C 0.7799(3) 0.3785(4) 0.1053(2) 0.0599(9) Uani 1 1 d . . . . .
H18A H 0.784856 0.278471 0.103210 0.090 Uiso 1 1 calc R U . . .
H18B H 0.867620 0.374018 0.128532 0.090 Uiso 1 1 calc R U . . .
H18C H 0.775145 0.429426 0.054601 0.090 Uiso 1 1 calc R U . . .
C12 C 0.1364(3) 0.8737(4) 0.06802(18) 0.0577(8) Uani 1 1 d . . . . .
H12A H 0.043033 0.956899 0.073485 0.087 Uiso 1 1 calc R U . . .
H12B H 0.117323 0.790753 0.054262 0.087 Uiso 1 1 calc R U . . .
H12C H 0.198931 0.902512 0.028957 0.087 Uiso 1 1 calc R U . . .

loop_
_atom_site_aniso_label
_atom_site_aniso_U_11
_atom_site_aniso_U_22
_atom_site_aniso_U_33
_atom_site_aniso_U_23
_atom_site_aniso_U_13
_atom_site_aniso_U_12
Ga1 0.02605(14) 0.02585(15) 0.02717(15) -0.00208(10) -0.00031(10) -0.01104(11)
Cl2 0.0322(3) 0.0378(3) 0.0370(3) -0.0099(3) 0.0058(2) -0.0111(3)
P1 0.0249(3) 0.0249(3) 0.0238(3) -0.0026(2) -0.0009(2) -0.0093(2)
Cl1 0.0434(3) 0.0340(3) 0.0479(4) -0.0026(3) -0.0013(3) -0.0231(3)
Si1 0.0297(3) 0.0303(3) 0.0231(3) -0.0029(3) -0.0012(2) -0.0120(3)
N1 0.0290(10) 0.0241(10) 0.0265(10) -0.0009(8) -0.0030(8) -0.0112(8)
C1 0.0274(11) 0.0280(12) 0.0266(12) 0.0016(9) 0.0006(9) -0.0087(10)
C6 0.0282(12) 0.0395(14) 0.0262(12) 0.0000(10) 0.0009(10) -0.0100(11)
C2 0.0315(12) 0.0274(12) 0.0370(14) -0.0037(10) 0.0025(10) -0.0100(10)
C26 0.0291(11) 0.0272(12) 0.0261(12) -0.0041(9) -0.0045(9) -0.0097(10)
C19 0.0282(11) 0.0307(12) 0.0259(12) -0.0027(10) 0.0006(9) -0.0116(10)
C31 0.0302(12) 0.0325(13) 0.0335(14) -0.0020(11) 0.0002(10) -0.0108(10)
C20 0.0299(11) 0.0227(11) 0.0261(12) 0.0008(9) -0.0055(9) -0.0087(9)
C13 0.0423(14) 0.0443(15) 0.0256(13) -0.0004(11) 0.0001(11) -0.0211(12)
C25 0.0305(12) 0.0399(14) 0.0374(14) -0.0069(11) -0.0029(10) -0.0097(11)
C10 0.0302(12) 0.0486(16) 0.0399(15) -0.0037(12) -0.0080(11) -0.0128(12)
C28 0.0403(14) 0.0309(13) 0.0399(15) -0.0066(11) 0.0061(11) -0.0034(11)
C21 0.0365(13) 0.0312(13) 0.0351(14) 0.0006(10) -0.0025(10) -0.0161(11)
C7 0.0386(14) 0.0312(13) 0.0501(17) -0.0095(12) -0.0053(12) -0.0152(11)
C30 0.0384(13) 0.0343(14) 0.0395(15) 0.0036(11) -0.0033(11) -0.0190(11)
C29 0.0468(15) 0.0244(12) 0.0410(15) -0.0014(11) -0.0067(12) -0.0098(11)
C5 0.0297(12) 0.0470(16) 0.0300(14) 0.0040(12) -0.0006(10) -0.0060(11)
C4 0.0421(14) 0.0308(14) 0.0393(15) 0.0042(12) 0.0069(12) -0.0031(12)
C27 0.0396(13) 0.0297(13) 0.0344(14) -0.0019(11) 0.0063(11) -0.0089(11)
C16 0.0452(14) 0.0355(14) 0.0335(14) -0.0104(11) -0.0011(11) -0.0165(12)
C3 0.0432(14) 0.0302(13) 0.0445(16) -0.0028(11) 0.0064(12) -0.0145(11)
C24 0.0507(16) 0.0438(16) 0.0334(15) -0.0103(12) -0.0062(12) -0.0131(13)
C22 0.0403(14) 0.0349(14) 0.0474(16) 0.0055(12) -0.0112(12) -0.0212(12)
C23 0.0549(16) 0.0322(14) 0.0416(16) 0.0017(12) -0.0198(13) -0.0193(12)
C14 0.0458(16) 0.081(2) 0.0411(17) 0.0109(16) -0.0033(13) -0.0323(16)
C11 0.0452(16) 0.068(2) 0.0469(18) 0.0021(15) -0.0060(13) -0.0325(15)
C17 0.0616(18) 0.0431(16) 0.0444(17) -0.0083(13) -0.0103(14) -0.0273(14)
C9 0.0580(17) 0.0417(16) 0.0506(18) -0.0096(13) -0.0076(14) -0.0244(14)
C15 0.0472(16) 0.072(2) 0.0273(14) 0.0065(13) -0.0053(12) -0.0284(15)
C8 0.0456(16) 0.064(2) 0.066(2) -0.0203(17) 0.0038(15) -0.0289(15)
C18 0.0576(19) 0.0523(19) 0.070(2) -0.0341(17) 0.0101(17) -0.0149(16)
C12 0.0525(18) 0.084(2) 0.0440(18) -0.0016(17) -0.0124(14) -0.0337(17)

loop_
_atom_type_symbol
_atom_type_description
_atom_type_scat_dispersion_real
_atom_type_scat_dispersion_imag
_atom_type_scat_source
C C 0.0033 0.0016 'International Tables Vol C Tables 4.2.6.8 and 6.1.1.4'
H H 0.0000 0.0000 'International Tables Vol C Tables 4.2.6.8 and 6.1.1.4'
N N 0.0061 0.0033 'International Tables Vol C Tables 4.2.6.8 and 6.1.1.4'
Si Si 0.0817 0.0704 'International Tables Vol C Tables 4.2.6.8 and 6.1.1.4'
P P 0.1023 0.0942 'International Tables Vol C Tables 4.2.6.8 and 6.1.1.4'
Cl Cl 0.1484 0.1585 'International Tables Vol C Tables 4.2.6.8 and 6.1.1.4'
Ga Ga 0.2307 1.6083 'International Tables Vol C Tables 4.2.6.8 and 6.1.1.4'

loop_
_geom_angle_atom_site_label_1
_geom_angle_atom_site_label_2
_geom_angle_atom_site_label_3
_geom_angle
_geom_angle_site_symmetry_1
_geom_angle_site_symmetry_3
_geom_angle_publ_flag
N1 Ga1 Cl2 115.66(6) . . ?
N1 Ga1 Cl1 116.42(6) . . ?
Cl2 Ga1 Cl1 105.97(3) . . ?
N1 Ga1 P1 93.84(7) . . ?
Cl2 Ga1 P1 116.08(4) . . ?
Cl1 Ga1 P1 108.78(4) . . ?
C26 P1 C20 105.64(11) . . ?
C26 P1 C19 109.18(11) . . ?
C20 P1 C19 108.13(11) . . ?
C26 P1 Ga1 116.77(8) . . ?
C20 P1 Ga1 116.38(8) . . ?
C19 P1 Ga1 100.28(8) . . ?
N1 Si1 C13 111.20(11) . . ?
N1 Si1 C16 111.94(11) . . ?
C13 Si1 C16 116.03(12) . . ?
N1 Si1 C19 104.49(10) . . ?
C13 Si1 C19 109.53(11) . . ?
C16 Si1 C19 102.64(12) . . ?
C1 N1 Si1 124.12(16) . . ?
C1 N1 Ga1 120.89(15) . . ?
Si1 N1 Ga1 112.04(10) . . ?
C2 C1 C6 119.7(2) . . ?
C2 C1 N1 121.7(2) . . ?
C6 C1 N1 118.6(2) . . ?
C5 C6 C1 118.3(2) . . ?
C5 C6 C10 120.9(2) . . ?
C1 C6 C10 120.8(2) . . ?
C3 C2 C1 119.4(2) . . ?
C3 C2 C7 117.3(2) . . ?
C1 C2 C7 123.3(2) . . ?
C27 C26 C31 119.4(2) . . ?
C27 C26 P1 121.76(19) . . ?
C31 C26 P1 118.51(18) . . ?
P1 C19 Si1 109.03(12) . . ?
C30 C31 C26 120.1(2) . . ?
C25 C20 C21 119.7(2) . . ?
C25 C20 P1 120.77(18) . . ?
C21 C20 P1 119.46(19) . . ?
C15 C13 C14 110.7(2) . . ?
C15 C13 Si1 113.65(19) . . ?
C14 C13 Si1 113.43(19) . . ?
C20 C25 C24 120.2(2) . . ?
C6 C10 C11 110.2(2) . . ?
C6 C10 C12 114.1(3) . . ?
C11 C10 C12 110.0(2) . . ?
C29 C28 C27 120.0(2) . . ?
C22 C21 C20 120.2(2) . . ?
C2 C7 C8 111.7(2) . . ?
C2 C7 C9 112.6(2) . . ?
C8 C7 C9 109.5(2) . . ?
C31 C30 C29 120.0(2) . . ?
C28 C29 C30 120.2(2) . . ?
C4 C5 C6 122.0(2) . . ?
C5 C4 C3 119.4(2) . . ?
C28 C27 C26 120.3(2) . . ?
C17 C16 C18 110.0(2) . . ?
C17 C16 Si1 116.77(19) . . ?
C18 C16 Si1 112.1(2) . . ?
C4 C3 C2 121.2(3) . . ?
C23 C24 C25 119.7(3) . . ?
C23 C22 C21 119.5(2) . . ?
C24 C23 C22 120.7(3) . . ?

loop_
_geom_bond_atom_site_label_1
_geom_bond_atom_site_label_2
_geom_bond_distance
_geom_bond_site_symmetry_2
_geom_bond_publ_flag
Ga1 N1 1.886(2) . ?
Ga1 Cl2 2.1684(11) . ?
Ga1 Cl1 2.1853(8) . ?
Ga1 P1 2.4313(9) . ?
P1 C26 1.811(2) . ?
P1 C20 1.812(2) . ?
P1 C19 1.812(2) . ?
Si1 N1 1.732(2) . ?
Si1 C13 1.880(3) . ?
Si1 C16 1.893(3) . ?
Si1 C19 1.922(2) . ?
N1 C1 1.440(3) . ?
C1 C2 1.406(3) . ?
C1 C6 1.415(3) . ?
C6 C5 1.401(4) . ?
C6 C10 1.507(4) . ?
C2 C3 1.397(3) . ?
C2 C7 1.525(3) . ?
C26 C27 1.387(3) . ?
C26 C31 1.389(3) . ?
C31 C30 1.383(3) . ?
C20 C25 1.381(3) . ?
C20 C21 1.391(3) . ?
C13 C15 1.531(4) . ?
C13 C14 1.531(4) . ?
C25 C24 1.385(4) . ?
C10 C11 1.527(4) . ?
C10 C12 1.532(4) . ?
C28 C29 1.370(4) . ?
C28 C27 1.388(4) . ?
C21 C22 1.384(4) . ?
C7 C8 1.533(4) . ?
C7 C9 1.535(4) . ?
C30 C29 1.388(4) . ?
C5 C4 1.376(4) . ?
C4 C3 1.377(4) . ?
C16 C17 1.538(4) . ?
C16 C18 1.538(4) . ?
C24 C23 1.379(4) . ?
C22 C23 1.381(4) . ?
